data_1574180
loop_
_publ_author_name
'Yuhara, Kazuhiro'
'Tanaka, Kazuo'

_publ_section_title
;
 Solid-state temperature-dependent luminescence of
 C,C&#x2032;-diaryl-o-carboranes based on restriction of excited-state
 structural relaxation
;
_journal_issue 15
_journal_name_full 'Chemical Science'
_journal_page_first 6495
_journal_page_last 6506
_journal_paper_doi 10.1039/D5SC00875A
_journal_volume 16
_journal_year 2025
_chemical_formula_moiety 'C30 H28 B10 S2'
_chemical_formula_sum 'C30 H28 B10 S2'
_chemical_formula_weight 560.74
_chemical_name_common T-T
_chemical_name_systematic T-T
_space_group_crystal_system monoclinic
_space_group_IT_number 14
_space_group_name_Hall '-P 2ybc'
_space_group_name_H-M_alt 'P 1 21/c 1'
_atom_sites_solution_hydrogens geom
_audit_creation_method SHELXL-2018/3
_audit_update_record
;
2024-12-20 deposited with the CCDC.	2025-03-05 downloaded from the CCDC.
;
_cell_angle_alpha 90
_cell_angle_beta 97.585(7)
_cell_angle_gamma 90
_cell_formula_units_Z 4
_cell_length_a 11.075(4)
_cell_length_b 19.436(8)
_cell_length_c 13.485(5)
_cell_measurement_reflns_used 7887
_cell_measurement_temperature 143(2)
_cell_measurement_theta_max 27.5
_cell_measurement_theta_min 3.0
_cell_volume 2877.3(19)
_computing_structure_refinement 'SHELXL-2018/3 (Sheldrick, 2018)'
_computing_structure_solution 'SHELXT 2018/2 (Sheldrick, 2018)'
_diffrn_ambient_temperature 143(2)
_diffrn_detector_area_resol_mean 28.5714
_diffrn_measured_fraction_theta_full 0.993
_diffrn_measured_fraction_theta_max 0.980
_diffrn_measurement_device_type 'Rigaku Saturn724+ (4x4 bin mode)'
_diffrn_measurement_method 'profile data from \w-scans'
_diffrn_radiation_type MoK\a
_diffrn_radiation_wavelength 0.71075
_diffrn_reflns_av_R_equivalents 0.0847
_diffrn_reflns_av_unetI/netI 0.0858
_diffrn_reflns_Laue_measured_fraction_full 0.993
_diffrn_reflns_Laue_measured_fraction_max 0.980
_diffrn_reflns_limit_h_max 13
_diffrn_reflns_limit_h_min -14
_diffrn_reflns_limit_k_max 25
_diffrn_reflns_limit_k_min -25
_diffrn_reflns_limit_l_max 13
_diffrn_reflns_limit_l_min -17
_diffrn_reflns_number 23165
_diffrn_reflns_point_group_measured_fraction_full 0.993
_diffrn_reflns_point_group_measured_fraction_max 0.980
_diffrn_reflns_theta_full 25.242
_diffrn_reflns_theta_max 27.527
_diffrn_reflns_theta_min 3.048
_diffrn_source 'Rotating Anode'
_exptl_absorpt_coefficient_mu 0.208
_exptl_absorpt_correction_T_max 1.000
_exptl_absorpt_correction_T_min 0.709
_exptl_absorpt_correction_type multi-scan
_exptl_absorpt_process_details 'REQAB; Rigaku, 1998'
_exptl_crystal_colour Orange
_exptl_crystal_density_diffrn 1.294
_exptl_crystal_description Block
_exptl_crystal_F_000 1160
_exptl_crystal_preparation Luminescent
_exptl_crystal_size_max 0.240
_exptl_crystal_size_mid 0.230
_exptl_crystal_size_min 0.030
_refine_diff_density_max 1.024
_refine_diff_density_min -0.683
_refine_diff_density_rms 0.064
_refine_ls_extinction_method none
_refine_ls_goodness_of_fit_ref 1.092
_refine_ls_hydrogen_treatment constr
_refine_ls_matrix_type full
_refine_ls_number_parameters 368
_refine_ls_number_reflns 6496
_refine_ls_number_restraints 22
_refine_ls_restrained_S_all 1.102
_refine_ls_R_factor_all 0.1054
_refine_ls_R_factor_gt 0.0742
_refine_ls_shift/su_max 0.000
_refine_ls_shift/su_mean 0.000
_refine_ls_structure_factor_coef Fsqd
_refine_ls_weighting_details 'w=1/[\s^2^(Fo^2^)+(0.0714P)^2^+0.8193P] where P=(Fo^2^+2Fc^2^)/3'
_refine_ls_weighting_scheme calc
_refine_ls_wR_factor_gt 0.1658
_refine_ls_wR_factor_ref 0.1864
_reflns_Friedel_coverage 0.000
_reflns_number_gt 4684
_reflns_number_total 6496
_reflns_threshold_expression 'I > 2\s(I)'
_cod_data_source_file d5sc00875a2.cif
_cod_data_source_block T-T
_cod_depositor_comments
;
The following automatic conversions were performed:

data item '_exptl_absorpt_correction_type' value 'Multi-scan' was
changed to 'multi-scan' in accordance with the
/home/data/users/saulius/crontab/automatic-downloads/rss-feeds/RSC/lib/dictionaries/cif_core.dic
dictionary named 'cif_core.dic' version 2.4.2 last updated on
2011-04-26.

Automatic conversion script
Id: cif_fix_values 8170 2020-07-09 18:12:32Z antanas 

 Adding full bibliography for 1574174--1574180.cif.
;
_cod_original_cell_volume 2877(2)
_cod_original_sg_symbol_H-M 'P 21/c'
_cod_database_code 1574180
_shelx_shelxl_version_number 2018/3
_shelx_space_group_comment
;
The symmetry employed for this shelxl refinement is uniquely defined
by the following loop, which should always be used as a source of
symmetry information in preference to the above space-group names.
They are only intended as comments.
;
_shelx_estimated_absorpt_t_min 0.952
_shelx_estimated_absorpt_t_max 0.994

loop_
_space_group_symop_operation_xyz
'x, y, z'
'-x, y+1/2, -z+1/2'
'-x, -y, -z'
'x, -y-1/2, z-1/2'

loop_
_atom_site_label
_atom_site_type_symbol
_atom_site_fract_x
_atom_site_fract_y
_atom_site_fract_z
_atom_site_U_iso_or_equiv
_atom_site_adp_type
_atom_site_occupancy
_atom_site_site_symmetry_order
_atom_site_calc_flag
_atom_site_refinement_flags_posn
_atom_site_refinement_flags_adp
_atom_site_refinement_flags_occupancy
_atom_site_disorder_assembly
_atom_site_disorder_group
C3B C 0.9109(7) 0.6652(3) 0.5418(5) 0.0381(3) Uani 0.453(2) 1 d D . P A 2
H3B H 0.895293 0.696874 0.590222 0.046 Uiso 0.453(2) 1 calc R U P A 2
S2 S 0.83805(7) 0.87874(4) 0.53654(6) 0.0369(2) Uani 1 1 d . . . . .
C1 C 0.4539(2) 0.68940(13) 0.7859(2) 0.0227(6) Uani 1 1 d . . . . .
C2 C 0.4375(2) 0.60025(14) 0.7433(2) 0.0244(6) Uani 1 1 d . . . . .
S1B S 0.89259(19) 0.56219(10) 0.42284(14) 0.0381(3) Uani 0.453(2) 1 d D . P A 2
C2B C 1.0145(5) 0.6693(3) 0.4831(5) 0.0381(3) Uani 0.453(2) 1 d D . P A 2
H2B H 1.073618 0.703512 0.490249 0.046 Uiso 0.453(2) 1 calc R U P A 2
C2A C 1.0088(4) 0.5970(2) 0.4257(4) 0.0381(3) Uani 0.547(2) 1 d D . P A 1
H2A H 1.060195 0.576998 0.384594 0.046 Uiso 0.547(2) 1 calc R U P A 1
C3A C 0.9008(5) 0.5624(2) 0.4589(4) 0.0381(3) Uani 0.547(2) 1 d D . P A 1
H3A H 0.877487 0.517184 0.444363 0.046 Uiso 0.547(2) 1 calc R U P A 1
C1B C 1.0115(4) 0.6154(2) 0.4164(4) 0.0381(3) Uani 0.453(2) 1 d D . P A 2
H1B H 1.068727 0.609050 0.372588 0.046 Uiso 0.453(2) 1 calc R U P A 2
C1A C 1.0220(4) 0.6621(2) 0.4639(3) 0.0381(3) Uani 0.547(2) 1 d D . P A 1
H1A H 1.084955 0.691485 0.452568 0.046 Uiso 0.547(2) 1 calc R U P A 1
S1A S 0.91227(17) 0.68364(8) 0.53379(13) 0.0381(3) Uani 0.547(2) 1 d D . P A 1
C4 C 0.8403(3) 0.60771(11) 0.5145(2) 0.0381(3) Uani 1 1 d D . . . .
C5 C 0.7328(2) 0.59053(14) 0.5653(2) 0.0246(6) Uani 1 1 d . . . . .
C6 C 0.6136(2) 0.59539(13) 0.5157(2) 0.0245(6) Uani 1 1 d . . . . .
C7 C 0.5921(3) 0.60664(14) 0.4100(2) 0.0278(6) Uani 1 1 d . . . . .
H7 H 0.657688 0.614719 0.375014 0.033 Uiso 1 1 calc R U . . .
C8 C 0.4775(3) 0.60570(14) 0.3600(2) 0.0298(7) Uani 1 1 d . . . . .
H8 H 0.465247 0.612705 0.291200 0.036 Uiso 1 1 calc R U . . .
C9 C 0.3772(3) 0.59419(14) 0.4117(2) 0.0299(7) Uani 1 1 d . . . . .
H9 H 0.299315 0.591474 0.376397 0.036 Uiso 1 1 calc R U . . .
C10 C 0.3927(2) 0.58702(13) 0.5125(2) 0.0257(6) Uani 1 1 d . . . . .
H10 H 0.324383 0.581146 0.544928 0.031 Uiso 1 1 calc R U . . .
C11 C 0.5105(2) 0.58815(13) 0.5711(2) 0.0225(6) Uani 1 1 d . . . . .
C12 C 0.5316(2) 0.57912(13) 0.6762(2) 0.0224(6) Uani 1 1 d . . . . .
C13 C 0.6497(2) 0.55648(13) 0.7191(2) 0.0228(6) Uani 1 1 d . . . . .
C14 C 0.6730(3) 0.52078(13) 0.8122(2) 0.0253(6) Uani 1 1 d . . . . .
H14 H 0.608365 0.511572 0.847692 0.030 Uiso 1 1 calc R U . . .
C15 C 0.7869(3) 0.49978(14) 0.8506(2) 0.0288(6) Uani 1 1 d . . . . .
H15 H 0.798246 0.475472 0.910509 0.035 Uiso 1 1 calc R U . . .
C16 C 0.8881(3) 0.51459(15) 0.8003(2) 0.0306(7) Uani 1 1 d . . . . .
H16 H 0.966247 0.502468 0.828909 0.037 Uiso 1 1 calc R U . . .
C17 C 0.8709(2) 0.54655(15) 0.7100(2) 0.0287(6) Uani 1 1 d . . . . .
H17 H 0.937818 0.556057 0.677268 0.034 Uiso 1 1 calc R U . . .
C18 C 0.7519(2) 0.56591(14) 0.6642(2) 0.0245(6) Uani 1 1 d . . . . .
C19 C 0.5570(2) 0.72982(13) 0.75317(19) 0.0211(6) Uani 1 1 d . . . . .
C20 C 0.5389(3) 0.77168(15) 0.6689(2) 0.0296(6) Uani 1 1 d . . . . .
H20 H 0.461215 0.775903 0.633525 0.036 Uiso 1 1 calc R U . . .
C21 C 0.6355(3) 0.80724(16) 0.6369(2) 0.0317(7) Uani 1 1 d . . . . .
H21 H 0.621052 0.835436 0.580839 0.038 Uiso 1 1 calc R U . . .
C22 C 0.7531(2) 0.80163(14) 0.6867(2) 0.0239(6) Uani 1 1 d . . . . .
C23 C 0.7693(3) 0.76255(15) 0.7740(2) 0.0316(7) Uani 1 1 d . . . . .
H23 H 0.846242 0.759669 0.810920 0.038 Uiso 1 1 calc R U . . .
C24 C 0.6732(3) 0.72809(15) 0.8065(2) 0.0316(7) Uani 1 1 d . . . . .
H24 H 0.686398 0.703029 0.865739 0.038 Uiso 1 1 calc R U . . .
C25 C 0.8578(2) 0.83175(14) 0.6459(2) 0.0253(6) Uani 1 1 d . . . . .
C26 C 0.9798(3) 0.82049(15) 0.6761(2) 0.0292(6) Uani 1 1 d . . . . .
H26 H 1.009780 0.797132 0.734368 0.035 Uiso 1 1 calc R U . . .
C27 C 1.0552(3) 0.84846(16) 0.6085(2) 0.0353(7) Uani 1 1 d . . . . .
H27 H 1.139621 0.844454 0.616926 0.042 Uiso 1 1 calc R U . . .
C28 C 0.9907(3) 0.88146(17) 0.5308(2) 0.0373(8) Uani 1 1 d . . . . .
H28 H 1.025522 0.903156 0.480049 0.045 Uiso 1 1 calc R U . . .
B1 B 0.3356(3) 0.66526(16) 0.6971(3) 0.0271(7) Uani 1 1 d . . . . .
H1C H 0.329589 0.682537 0.618952 0.033 Uiso 1 1 calc R U . . .
B2 B 0.4907(3) 0.62340(16) 0.8678(2) 0.0240(7) Uani 1 1 d . . . . .
H2C H 0.585439 0.613306 0.900222 0.029 Uiso 1 1 calc R U . . .
B3 B 0.2857(3) 0.58161(17) 0.7305(3) 0.0294(7) Uani 1 1 d . . . . .
H3C H 0.243768 0.544536 0.674636 0.035 Uiso 1 1 calc R U . . .
B4 B 0.3841(3) 0.55515(17) 0.8380(2) 0.0278(7) Uani 1 1 d . . . . .
H4C H 0.407405 0.500817 0.853263 0.033 Uiso 1 1 calc R U . . .
B5 B 0.3141(3) 0.72364(17) 0.7937(2) 0.0274(7) Uani 1 1 d . . . . .
H5C H 0.290820 0.777947 0.778157 0.033 Uiso 1 1 calc R U . . .
B6 B 0.3670(3) 0.61435(17) 0.9364(3) 0.0299(7) Uani 1 1 d . . . . .
H6C H 0.379483 0.597682 1.015031 0.036 Uiso 1 1 calc R U . . .
B7 B 0.2066(3) 0.65669(18) 0.7616(3) 0.0322(8) Uani 1 1 d . . . . .
H7C H 0.113648 0.667778 0.725552 0.039 Uiso 1 1 calc R U . . .
B8 B 0.2554(3) 0.67629(18) 0.8900(3) 0.0325(8) Uani 1 1 d . . . . .
H8C H 0.194071 0.699748 0.938252 0.039 Uiso 1 1 calc R U . . .
B9 B 0.2377(3) 0.58960(18) 0.8505(3) 0.0334(8) Uani 1 1 d . . . . .
H9C H 0.164635 0.557313 0.873390 0.040 Uiso 1 1 calc R U . . .
B10 B 0.4123(3) 0.69776(16) 0.9016(2) 0.0261(7) Uani 1 1 d . . . . .
H10C H 0.453667 0.735197 0.957146 0.031 Uiso 1 1 calc R U . . .

loop_
_atom_site_aniso_label
_atom_site_aniso_U_11
_atom_site_aniso_U_22
_atom_site_aniso_U_33
_atom_site_aniso_U_23
_atom_site_aniso_U_13
_atom_site_aniso_U_12
C3B 0.0374(5) 0.0373(5) 0.0422(6) -0.0099(5) 0.0146(5) -0.0097(4)
S2 0.0340(4) 0.0440(5) 0.0323(5) 0.0088(3) 0.0028(3) -0.0114(4)
C1 0.0227(14) 0.0222(13) 0.0229(14) -0.0010(11) 0.0019(11) 0.0009(11)
C2 0.0236(14) 0.0219(13) 0.0274(15) -0.0018(11) 0.0018(11) -0.0010(11)
S1B 0.0374(5) 0.0373(5) 0.0422(6) -0.0099(5) 0.0146(5) -0.0097(4)
C2B 0.0374(5) 0.0373(5) 0.0422(6) -0.0099(5) 0.0146(5) -0.0097(4)
C2A 0.0374(5) 0.0373(5) 0.0422(6) -0.0099(5) 0.0146(5) -0.0097(4)
C3A 0.0374(5) 0.0373(5) 0.0422(6) -0.0099(5) 0.0146(5) -0.0097(4)
C1B 0.0374(5) 0.0373(5) 0.0422(6) -0.0099(5) 0.0146(5) -0.0097(4)
C1A 0.0374(5) 0.0373(5) 0.0422(6) -0.0099(5) 0.0146(5) -0.0097(4)
S1A 0.0374(5) 0.0373(5) 0.0422(6) -0.0099(5) 0.0146(5) -0.0097(4)
C4 0.0374(5) 0.0373(5) 0.0422(6) -0.0099(5) 0.0146(5) -0.0097(4)
C5 0.0229(14) 0.0230(13) 0.0278(15) -0.0026(11) 0.0029(11) -0.0023(11)
C6 0.0277(15) 0.0189(12) 0.0268(15) -0.0013(11) 0.0034(12) -0.0040(11)
C7 0.0309(15) 0.0241(14) 0.0288(16) 0.0014(12) 0.0048(12) -0.0035(12)
C8 0.0403(18) 0.0217(13) 0.0266(16) 0.0006(11) 0.0015(13) -0.0005(12)
C9 0.0272(15) 0.0245(14) 0.0352(17) -0.0037(12) -0.0058(12) -0.0012(12)
C10 0.0244(15) 0.0227(13) 0.0296(16) -0.0048(11) 0.0017(12) -0.0024(11)
C11 0.0242(14) 0.0156(12) 0.0268(15) -0.0026(10) 0.0001(11) -0.0023(10)
C12 0.0217(14) 0.0170(12) 0.0285(15) -0.0016(11) 0.0034(11) -0.0017(10)
C13 0.0221(14) 0.0212(13) 0.0251(14) -0.0019(11) 0.0035(11) 0.0009(11)
C14 0.0251(15) 0.0224(13) 0.0282(15) -0.0028(11) 0.0024(12) 0.0004(11)
C15 0.0292(15) 0.0262(14) 0.0296(16) -0.0009(12) -0.0009(12) 0.0040(12)
C16 0.0234(15) 0.0351(16) 0.0317(16) -0.0008(13) -0.0019(12) 0.0034(12)
C17 0.0208(14) 0.0313(15) 0.0342(16) -0.0042(12) 0.0035(12) -0.0014(12)
C18 0.0248(14) 0.0215(13) 0.0269(15) -0.0045(11) 0.0019(11) 0.0000(11)
C19 0.0214(14) 0.0215(13) 0.0204(13) -0.0001(10) 0.0026(11) -0.0011(10)
C20 0.0220(14) 0.0376(16) 0.0281(15) 0.0072(13) -0.0011(12) 0.0005(12)
C21 0.0304(16) 0.0376(17) 0.0266(15) 0.0102(13) 0.0024(12) -0.0026(13)
C22 0.0245(14) 0.0238(13) 0.0235(14) -0.0034(11) 0.0034(11) -0.0017(11)
C23 0.0258(15) 0.0323(15) 0.0345(17) 0.0080(13) -0.0036(12) -0.0072(12)
C24 0.0295(16) 0.0352(16) 0.0280(16) 0.0110(13) -0.0044(12) -0.0059(13)
C25 0.0279(15) 0.0241(13) 0.0234(14) -0.0026(11) 0.0014(11) -0.0046(11)
C26 0.0309(16) 0.0282(15) 0.0295(16) -0.0045(12) 0.0073(13) -0.0048(12)
C27 0.0269(16) 0.0362(17) 0.0440(19) -0.0072(14) 0.0088(14) -0.0076(13)
C28 0.0338(17) 0.0453(19) 0.0339(18) -0.0011(14) 0.0089(14) -0.0158(14)
B1 0.0223(16) 0.0264(16) 0.0318(18) -0.0036(13) 0.0005(13) -0.0002(13)
B2 0.0239(16) 0.0223(15) 0.0254(17) 0.0011(12) 0.0021(13) -0.0014(12)
B3 0.0184(16) 0.0318(17) 0.038(2) -0.0019(15) 0.0038(14) -0.0033(13)
B4 0.0240(16) 0.0251(16) 0.0351(19) 0.0036(14) 0.0066(14) -0.0058(13)
B5 0.0206(16) 0.0301(17) 0.0305(18) -0.0019(14) 0.0002(13) 0.0034(13)
B6 0.0284(18) 0.0291(17) 0.0346(19) 0.0016(14) 0.0126(15) -0.0001(14)
B7 0.0226(17) 0.0320(18) 0.042(2) 0.0008(15) 0.0022(15) 0.0027(14)
B8 0.0263(18) 0.0331(18) 0.040(2) -0.0010(15) 0.0126(15) 0.0006(14)
B9 0.0231(17) 0.0339(18) 0.044(2) -0.0001(16) 0.0084(15) -0.0034(14)
B10 0.0274(17) 0.0273(16) 0.0256(17) 0.0000(13) 0.0112(13) 0.0021(13)

loop_
_atom_type_symbol
_atom_type_description
_atom_type_scat_dispersion_real
_atom_type_scat_dispersion_imag
_atom_type_scat_source
C C 0.0033 0.0016 'International Tables Vol C Tables 4.2.6.8 and 6.1.1.4'
H H 0.0000 0.0000 'International Tables Vol C Tables 4.2.6.8 and 6.1.1.4'
B B 0.0013 0.0007 'International Tables Vol C Tables 4.2.6.8 and 6.1.1.4'
S S 0.1246 0.1234 'International Tables Vol C Tables 4.2.6.8 and 6.1.1.4'

loop_
_geom_angle_atom_site_label_1
_geom_angle_atom_site_label_2
_geom_angle_atom_site_label_3
_geom_angle
_geom_angle_site_symmetry_1
_geom_angle_site_symmetry_3
_geom_angle_publ_flag
C4 C3B C2B 110.5(3) . . ?
C4 C3B H3B 124.7 . . ?
C2B C3B H3B 124.7 . . ?
C28 S2 C25 92.33(15) . . ?
C19 C1 B10 122.1(2) . . ?
C19 C1 B5 123.2(2) . . ?
B10 C1 B5 62.92(18) . . ?
C19 C1 B2 117.2(2) . . ?
B10 C1 B2 63.00(18) . . ?
B5 C1 B2 113.3(2) . . ?
C19 C1 B1 118.6(2) . . ?
B10 C1 B1 113.1(2) . . ?
B5 C1 B1 62.19(18) . . ?
B2 C1 B1 109.9(2) . . ?
C19 C1 C2 116.9(2) . . ?
B10 C1 C2 110.7(2) . . ?
B5 C1 C2 109.7(2) . . ?
B2 C1 C2 59.73(16) . . ?
B1 C1 C2 59.16(16) . . ?
C12 C2 B3 128.7(2) . . ?
C12 C2 B4 129.3(2) . . ?
B3 C2 B4 62.30(18) . . ?
C12 C2 B1 116.3(2) . . ?
B3 C2 B1 62.44(18) . . ?
B4 C2 B1 111.3(2) . . ?
C12 C2 B2 117.8(2) . . ?
B3 C2 B2 110.6(2) . . ?
B4 C2 B2 61.72(17) . . ?
B1 C2 B2 105.8(2) . . ?
C12 C2 C1 113.3(2) . . ?
B3 C2 C1 106.8(2) . . ?
B4 C2 C1 106.3(2) . . ?
B1 C2 C1 57.35(16) . . ?
B2 C2 C1 56.75(15) . . ?
C4 S1B C1B 93.6(2) . . ?
C1B C2B C3B 110.8(3) . . ?
C1B C2B H2B 124.6 . . ?
C3B C2B H2B 124.6 . . ?
C1A C2A C3A 110.7(2) . . ?
C1A C2A H2A 124.7 . . ?
C3A C2A H2A 124.7 . . ?
C4 C3A C2A 109.9(2) . . ?
C4 C3A H3A 125.0 . . ?
C2A C3A H3A 125.0 . . ?
C2B C1B S1B 112.6(3) . . ?
C2B C1B H1B 123.7 . . ?
S1B C1B H1B 123.7 . . ?
C2A C1A S1A 113.1(3) . . ?
C2A C1A H1A 123.5 . . ?
S1A C1A H1A 123.5 . . ?
C4 S1A C1A 93.28(19) . . ?
C3A C4 C5 125.5(3) . . ?
C3B C4 C5 121.1(3) . . ?
C3A C4 S1A 112.9(3) . . ?
C5 C4 S1A 121.18(16) . . ?
C3B C4 S1B 112.5(3) . . ?
C5 C4 S1B 126.41(17) . . ?
C6 C5 C18 119.3(2) . . ?
C6 C5 C4 121.7(3) . . ?
C18 C5 C4 118.9(3) . . ?
C5 C6 C7 120.5(3) . . ?
C5 C6 C11 120.2(3) . . ?
C7 C6 C11 119.3(3) . . ?
C8 C7 C6 121.0(3) . . ?
C8 C7 H7 119.5 . . ?
C6 C7 H7 119.5 . . ?
C7 C8 C9 120.3(3) . . ?
C7 C8 H8 119.8 . . ?
C9 C8 H8 119.8 . . ?
C10 C9 C8 120.7(3) . . ?
C10 C9 H9 119.7 . . ?
C8 C9 H9 119.7 . . ?
C9 C10 C11 122.5(3) . . ?
C9 C10 H10 118.7 . . ?
C11 C10 H10 118.7 . . ?
C12 C11 C10 124.6(2) . . ?
C12 C11 C6 119.3(2) . . ?
C10 C11 C6 116.0(2) . . ?
C11 C12 C13 117.7(2) . . ?
C11 C12 C2 121.7(2) . . ?
C13 C12 C2 120.2(2) . . ?
C14 C13 C12 123.8(2) . . ?
C14 C13 C18 116.7(2) . . ?
C12 C13 C18 119.4(2) . . ?
C15 C14 C13 122.1(3) . . ?
C15 C14 H14 118.9 . . ?
C13 C14 H14 118.9 . . ?
C14 C15 C16 120.6(3) . . ?
C14 C15 H15 119.7 . . ?
C16 C15 H15 119.7 . . ?
C17 C16 C15 119.8(3) . . ?
C17 C16 H16 120.1 . . ?
C15 C16 H16 120.1 . . ?
C16 C17 C18 121.4(3) . . ?
C16 C17 H17 119.3 . . ?
C18 C17 H17 119.3 . . ?
C5 C18 C17 120.9(3) . . ?
C5 C18 C13 120.0(2) . . ?
C17 C18 C13 119.0(3) . . ?
C24 C19 C20 117.5(2) . . ?
C24 C19 C1 121.6(2) . . ?
C20 C19 C1 120.8(2) . . ?
C21 C20 C19 120.7(3) . . ?
C21 C20 H20 119.7 . . ?
C19 C20 H20 119.7 . . ?
C22 C21 C20 121.5(3) . . ?
C22 C21 H21 119.3 . . ?
C20 C21 H21 119.3 . . ?
C21 C22 C23 117.4(3) . . ?
C21 C22 C25 121.6(3) . . ?
C23 C22 C25 120.9(3) . . ?
C24 C23 C22 121.0(3) . . ?
C24 C23 H23 119.5 . . ?
C22 C23 H23 119.5 . . ?
C23 C24 C19 121.7(3) . . ?
C23 C24 H24 119.2 . . ?
C19 C24 H24 119.2 . . ?
C26 C25 C22 128.2(3) . . ?
C26 C25 S2 110.2(2) . . ?
C22 C25 S2 120.9(2) . . ?
C25 C26 C27 112.7(3) . . ?
C25 C26 H26 123.6 . . ?
C27 C26 H26 123.6 . . ?
C28 C27 C26 112.6(3) . . ?
C28 C27 H27 123.7 . . ?
C26 C27 H27 123.7 . . ?
C27 C28 S2 112.1(2) . . ?
C27 C28 H28 123.9 . . ?
S2 C28 H28 123.9 . . ?
C1 B1 C2 63.49(17) . . ?
C1 B1 B5 58.42(17) . . ?
C2 B1 B5 110.2(2) . . ?
C1 B1 B7 105.9(2) . . ?
C2 B1 B7 106.3(2) . . ?
B5 B1 B7 60.25(18) . . ?
C1 B1 B3 107.7(2) . . ?
C2 B1 B3 57.51(17) . . ?
B5 B1 B3 108.7(2) . . ?
B7 B1 B3 59.84(18) . . ?
C1 B1 H1C 121.8 . . ?
C2 B1 H1C 121.0 . . ?
B5 B1 H1C 120.9 . . ?
B7 B1 H1C 123.2 . . ?
B3 B1 H1C 122.4 . . ?
C1 B2 B6 106.2(2) . . ?
C1 B2 C2 63.52(17) . . ?
B6 B2 C2 106.8(2) . . ?
C1 B2 B10 58.09(17) . . ?
B6 B2 B10 60.38(18) . . ?
C2 B2 B10 109.8(2) . . ?
C1 B2 B4 108.6(2) . . ?
B6 B2 B4 60.45(18) . . ?
C2 B2 B4 57.89(17) . . ?
B10 B2 B4 109.4(2) . . ?
C1 B2 H2C 121.7 . . ?
B6 B2 H2C 122.8 . . ?
C2 B2 H2C 121.0 . . ?
B10 B2 H2C 121.1 . . ?
B4 B2 H2C 121.6 . . ?
C2 B3 B4 59.15(17) . . ?
C2 B3 B9 107.4(2) . . ?
B4 B3 B9 60.34(19) . . ?
C2 B3 B7 108.1(2) . . ?
B4 B3 B7 108.3(2) . . ?
B9 B3 B7 59.87(19) . . ?
C2 B3 B1 60.05(17) . . ?
B4 B3 B1 107.0(2) . . ?
B9 B3 B1 106.8(2) . . ?
B7 B3 B1 59.57(18) . . ?
C2 B3 H3C 122.0 . . ?
B4 B3 H3C 121.9 . . ?
B9 B3 H3C 122.1 . . ?
B7 B3 H3C 121.5 . . ?
B1 B3 H3C 122.5 . . ?
C2 B4 B3 58.55(17) . . ?
C2 B4 B9 106.6(2) . . ?
B3 B4 B9 59.95(19) . . ?
C2 B4 B6 107.7(2) . . ?
B3 B4 B6 107.9(2) . . ?
B9 B4 B6 60.02(19) . . ?
C2 B4 B2 60.39(17) . . ?
B3 B4 B2 106.6(2) . . ?
B9 B4 B2 106.4(2) . . ?
B6 B4 B2 59.07(17) . . ?
C2 B4 H4C 122.3 . . ?
B3 B4 H4C 122.4 . . ?
B9 B4 H4C 122.4 . . ?
B6 B4 H4C 121.7 . . ?
B2 B4 H4C 122.6 . . ?
C1 B5 B1 59.39(17) . . ?
C1 B5 B10 58.28(17) . . ?
B1 B5 B10 107.2(2) . . ?
C1 B5 B7 106.5(2) . . ?
B1 B5 B7 60.12(18) . . ?
B10 B5 B7 108.1(2) . . ?
C1 B5 B8 105.4(2) . . ?
B1 B5 B8 107.6(2) . . ?
B10 B5 B8 59.89(18) . . ?
B7 B5 B8 60.18(19) . . ?
C1 B5 H5C 123.7 . . ?
B1 B5 H5C 121.8 . . ?
B10 B5 H5C 122.1 . . ?
B7 B5 H5C 121.6 . . ?
B8 B5 H5C 122.4 . . ?
B2 B6 B10 60.26(17) . . ?
B2 B6 B8 107.5(2) . . ?
B10 B6 B8 59.83(18) . . ?
B2 B6 B9 107.4(2) . . ?
B10 B6 B9 107.7(2) . . ?
B8 B6 B9 59.6(2) . . ?
B2 B6 B4 60.48(17) . . ?
B10 B6 B4 109.3(2) . . ?
B8 B6 B4 108.2(3) . . ?
B9 B6 B4 59.92(19) . . ?
B2 B6 H6C 121.9 . . ?
B10 B6 H6C 121.3 . . ?
B8 B6 H6C 122.1 . . ?
B9 B6 H6C 122.3 . . ?
B4 B6 H6C 121.0 . . ?
B9 B7 B1 107.6(2) . . ?
B9 B7 B5 108.0(2) . . ?
B1 B7 B5 59.62(18) . . ?
B9 B7 B3 59.93(19) . . ?
B1 B7 B3 60.58(18) . . ?
B5 B7 B3 108.8(2) . . ?
B9 B7 B8 59.6(2) . . ?
B1 B7 B8 107.1(2) . . ?
B5 B7 B8 60.04(19) . . ?
B3 B7 B8 107.9(2) . . ?
B9 B7 H7C 122.0 . . ?
B1 B7 H7C 122.1 . . ?
B5 B7 H7C 121.4 . . ?
B3 B7 H7C 121.1 . . ?
B8 B7 H7C 122.2 . . ?
B9 B8 B10 108.6(2) . . ?
B9 B8 B6 60.4(2) . . ?
B10 B8 B6 60.07(18) . . ?
B9 B8 B5 108.0(2) . . ?
B10 B8 B5 59.74(17) . . ?
B6 B8 B5 107.6(2) . . ?
B9 B8 B7 59.9(2) . . ?
B10 B8 B7 107.7(2) . . ?
B6 B8 B7 107.7(2) . . ?
B5 B8 B7 59.78(19) . . ?
B9 B8 H8C 121.3 . . ?
B10 B8 H8C 121.6 . . ?
B6 B8 H8C 121.8 . . ?
B5 B8 H8C 122.0 . . ?
B7 B8 H8C 122.1 . . ?
B8 B9 B7 60.5(2) . . ?
B8 B9 B3 108.8(2) . . ?
B7 B9 B3 60.20(19) . . ?
B8 B9 B4 108.7(2) . . ?
B7 B9 B4 108.1(2) . . ?
B3 B9 B4 59.71(18) . . ?
B8 B9 B6 60.07(19) . . ?
B7 B9 B6 107.9(2) . . ?
B3 B9 B6 107.7(2) . . ?
B4 B9 B6 60.06(19) . . ?
B8 B9 H9C 121.0 . . ?
B7 B9 H9C 121.6 . . ?
B3 B9 H9C 121.7 . . ?
B4 B9 H9C 121.6 . . ?
B6 B9 H9C 122.0 . . ?
C1 B10 B5 58.79(17) . . ?
C1 B10 B8 106.2(2) . . ?
B5 B10 B8 60.38(19) . . ?
C1 B10 B2 58.91(16) . . ?
B5 B10 B2 106.8(2) . . ?
B8 B10 B2 107.0(2) . . ?
C1 B10 B6 106.1(2) . . ?
B5 B10 B6 108.2(2) . . ?
B8 B10 B6 60.11(19) . . ?
B2 B10 B6 59.36(17) . . ?
C1 B10 H10C 123.5 . . ?
B5 B10 H10C 121.8 . . ?
B8 B10 H10C 122.1 . . ?
B2 B10 H10C 122.6 . . ?
B6 B10 H10C 122.0 . . ?

loop_
_geom_bond_atom_site_label_1
_geom_bond_atom_site_label_2
_geom_bond_distance
_geom_bond_site_symmetry_2
_geom_bond_publ_flag
C3B C4 1.386(6) . ?
C3B C2B 1.479(9) . ?
C3B H3B 0.9300 . ?
S2 C28 1.703(3) . ?
S2 C25 1.724(3) . ?
C1 C19 1.500(4) . ?
C1 B10 1.692(4) . ?
C1 B5 1.701(4) . ?
C1 B2 1.707(4) . ?
C1 B1 1.719(4) . ?
C1 C2 1.827(4) . ?
C2 C12 1.524(4) . ?
C2 B3 1.707(4) . ?
C2 B4 1.717(4) . ?
C2 B1 1.753(4) . ?
C2 B2 1.763(4) . ?
S1B C4 1.684(2) . ?
S1B C1B 1.685(3) . ?
C2B C1B 1.378(6) . ?
C2B H2B 0.9300 . ?
C2A C1A 1.367(5) . ?
C2A C3A 1.491(8) . ?
C2A H2A 0.9300 . ?
C3A C4 1.385(5) . ?
C3A H3A 0.9300 . ?
C1B H1B 0.9300 . ?
C1A S1A 1.685(2) . ?
C1A H1A 0.9300 . ?
S1A C4 1.681(2) . ?
C4 C5 1.487(4) . ?
C5 C6 1.402(4) . ?
C5 C18 1.407(4) . ?
C6 C7 1.430(4) . ?
C6 C11 1.452(4) . ?
C7 C8 1.356(4) . ?
C7 H7 0.9300 . ?
C8 C9 1.406(4) . ?
C8 H8 0.9300 . ?
C9 C10 1.354(4) . ?
C9 H9 0.9300 . ?
C10 C11 1.433(4) . ?
C10 H10 0.9300 . ?
C11 C12 1.416(4) . ?
C12 C13 1.428(4) . ?
C13 C14 1.427(4) . ?
C13 C18 1.443(4) . ?
C14 C15 1.361(4) . ?
C14 H14 0.9300 . ?
C15 C16 1.415(4) . ?
C15 H15 0.9300 . ?
C16 C17 1.357(4) . ?
C16 H16 0.9300 . ?
C17 C18 1.430(4) . ?
C17 H17 0.9300 . ?
C19 C24 1.389(4) . ?
C19 C20 1.391(4) . ?
C20 C21 1.390(4) . ?
C20 H20 0.9300 . ?
C21 C22 1.389(4) . ?
C21 H21 0.9300 . ?
C22 C23 1.393(4) . ?
C22 C25 1.469(4) . ?
C23 C24 1.378(4) . ?
C23 H23 0.9300 . ?
C24 H24 0.9300 . ?
C25 C26 1.377(4) . ?
C26 C27 1.422(4) . ?
C26 H26 0.9300 . ?
C27 C28 1.350(4) . ?
C27 H27 0.9300 . ?
C28 H28 0.9300 . ?
B1 B5 1.767(4) . ?
B1 B7 1.775(5) . ?
B1 B3 1.794(5) . ?
B1 H1C 1.1000 . ?
B2 B6 1.760(4) . ?
B2 B10 1.776(4) . ?
B2 B4 1.786(4) . ?
B2 H2C 1.1000 . ?
B3 B4 1.771(5) . ?
B3 B9 1.776(5) . ?
B3 B7 1.780(5) . ?
B3 H3C 1.1000 . ?
B4 B9 1.783(5) . ?
B4 B6 1.785(5) . ?
B4 H4C 1.1000 . ?
B5 B10 1.771(5) . ?
B5 B7 1.778(5) . ?
B5 B8 1.783(5) . ?
B5 H5C 1.1000 . ?
B6 B10 1.778(5) . ?
B6 B8 1.779(5) . ?
B6 B9 1.784(5) . ?
B6 H6C 1.1000 . ?
B7 B9 1.775(5) . ?
B7 B8 1.785(5) . ?
B7 H7C 1.1000 . ?
B8 B9 1.770(5) . ?
B8 B10 1.774(5) . ?
B8 H8C 1.1000 . ?
B9 H9C 1.1000 . ?
B10 H10C 1.1000 . ?

loop_
_geom_torsion_atom_site_label_1
_geom_torsion_atom_site_label_2
_geom_torsion_atom_site_label_3
_geom_torsion_atom_site_label_4
_geom_torsion
_geom_torsion_site_symmetry_1
_geom_torsion_site_symmetry_2
_geom_torsion_site_symmetry_3
_geom_torsion_site_symmetry_4
_geom_torsion_publ_flag
C19 C1 C2 C12 -1.6(3) . . . . ?
B10 C1 C2 C12 -147.5(2) . . . . ?
B5 C1 C2 C12 145.0(2) . . . . ?
B2 C1 C2 C12 -108.9(2) . . . . ?
B1 C1 C2 C12 107.2(2) . . . . ?
C19 C1 C2 B3 -148.7(2) . . . . ?
B10 C1 C2 B3 65.4(3) . . . . ?
B5 C1 C2 B3 -2.2(3) . . . . ?
B2 C1 C2 B3 103.9(2) . . . . ?
B1 C1 C2 B3 -39.9(2) . . . . ?
C19 C1 C2 B4 146.0(2) . . . . ?
B10 C1 C2 B4 0.1(3) . . . . ?
B5 C1 C2 B4 -67.5(3) . . . . ?
B2 C1 C2 B4 38.6(2) . . . . ?
B1 C1 C2 B4 -105.2(2) . . . . ?
C19 C1 C2 B1 -108.8(3) . . . . ?
B10 C1 C2 B1 105.3(2) . . . . ?
B5 C1 C2 B1 37.7(2) . . . . ?
B2 C1 C2 B1 143.8(2) . . . . ?
C19 C1 C2 B2 107.4(3) . . . . ?
B10 C1 C2 B2 -38.5(2) . . . . ?
B5 C1 C2 B2 -106.1(2) . . . . ?
B1 C1 C2 B2 -143.8(2) . . . . ?
C4 C3B C2B C1B 0.9(4) . . . . ?
C1A C2A C3A C4 3.4(3) . . . . ?
C3B C2B C1B S1B -0.28(19) . . . . ?
C4 S1B C1B C2B -0.31(15) . . . . ?
C3A C2A C1A S1A -1.16(18) . . . . ?
C2A C1A S1A C4 -1.06(15) . . . . ?
C2A C3A C4 C5 -176.1(3) . . . . ?
C2A C3A C4 S1A -4.2(4) . . . . ?
C2B C3B C4 C5 177.8(4) . . . . ?
C2B C3B C4 S1B -1.1(4) . . . . ?
C1A S1A C4 C3A 3.2(3) . . . . ?
C1A S1A C4 C5 175.5(3) . . . . ?
C1B S1B C4 C3B 0.9(3) . . . . ?
C1B S1B C4 C5 -178.0(3) . . . . ?
C3A C4 C5 C6 -87.7(4) . . . . ?
C3B C4 C5 C6 111.2(4) . . . . ?
S1A C4 C5 C6 101.1(3) . . . . ?
S1B C4 C5 C6 -70.1(4) . . . . ?
C3A C4 C5 C18 89.5(4) . . . . ?
C3B C4 C5 C18 -71.6(4) . . . . ?
S1A C4 C5 C18 -81.8(3) . . . . ?
S1B C4 C5 C18 107.1(3) . . . . ?
C18 C5 C6 C7 -167.3(2) . . . . ?
C4 C5 C6 C7 9.9(4) . . . . ?
C18 C5 C6 C11 11.9(4) . . . . ?
C4 C5 C6 C11 -170.9(2) . . . . ?
C5 C6 C7 C8 174.4(3) . . . . ?
C11 C6 C7 C8 -4.8(4) . . . . ?
C6 C7 C8 C9 0.6(4) . . . . ?
C7 C8 C9 C10 3.0(4) . . . . ?
C8 C9 C10 C11 -2.3(4) . . . . ?
C9 C10 C11 C12 -178.3(3) . . . . ?
C9 C10 C11 C6 -1.8(4) . . . . ?
C5 C6 C11 C12 2.7(4) . . . . ?
C7 C6 C11 C12 -178.1(2) . . . . ?
C5 C6 C11 C10 -174.0(2) . . . . ?
C7 C6 C11 C10 5.2(3) . . . . ?
C10 C11 C12 C13 157.4(2) . . . . ?
C6 C11 C12 C13 -19.0(3) . . . . ?
C10 C11 C12 C2 -29.4(4) . . . . ?
C6 C11 C12 C2 154.3(2) . . . . ?
B3 C2 C12 C11 49.3(4) . . . . ?
B4 C2 C12 C11 132.8(3) . . . . ?
B1 C2 C12 C11 -25.3(3) . . . . ?
B2 C2 C12 C11 -152.4(2) . . . . ?
C1 C2 C12 C11 -89.0(3) . . . . ?
B3 C2 C12 C13 -137.6(3) . . . . ?
B4 C2 C12 C13 -54.2(4) . . . . ?
B1 C2 C12 C13 147.8(2) . . . . ?
B2 C2 C12 C13 20.7(3) . . . . ?
C1 C2 C12 C13 84.1(3) . . . . ?
C11 C12 C13 C14 -155.2(2) . . . . ?
C2 C12 C13 C14 31.5(4) . . . . ?
C11 C12 C13 C18 20.9(4) . . . . ?
C2 C12 C13 C18 -152.4(2) . . . . ?
C12 C13 C14 C15 179.8(3) . . . . ?
C18 C13 C14 C15 3.5(4) . . . . ?
C13 C14 C15 C16 1.9(4) . . . . ?
C14 C15 C16 C17 -3.8(4) . . . . ?
C15 C16 C17 C18 0.1(4) . . . . ?
C6 C5 C18 C17 166.8(3) . . . . ?
C4 C5 C18 C17 -10.5(4) . . . . ?
C6 C5 C18 C13 -10.0(4) . . . . ?
C4 C5 C18 C13 172.8(2) . . . . ?
C16 C17 C18 C5 -171.4(3) . . . . ?
C16 C17 C18 C13 5.4(4) . . . . ?
C14 C13 C18 C5 169.8(2) . . . . ?
C12 C13 C18 C5 -6.6(4) . . . . ?
C14 C13 C18 C17 -7.0(4) . . . . ?
C12 C13 C18 C17 176.6(2) . . . . ?
B10 C1 C19 C24 55.6(4) . . . . ?
B5 C1 C19 C24 132.2(3) . . . . ?
B2 C1 C19 C24 -18.2(4) . . . . ?
B1 C1 C19 C24 -154.0(3) . . . . ?
C2 C1 C19 C24 -86.2(3) . . . . ?
B10 C1 C19 C20 -123.1(3) . . . . ?
B5 C1 C19 C20 -46.5(4) . . . . ?
B2 C1 C19 C20 163.1(2) . . . . ?
B1 C1 C19 C20 27.3(4) . . . . ?
C2 C1 C19 C20 95.1(3) . . . . ?
C24 C19 C20 C21 3.4(4) . . . . ?
C1 C19 C20 C21 -177.8(3) . . . . ?
C19 C20 C21 C22 0.9(5) . . . . ?
C20 C21 C22 C23 -4.2(4) . . . . ?
C20 C21 C22 C25 171.9(3) . . . . ?
C21 C22 C23 C24 3.2(4) . . . . ?
C25 C22 C23 C24 -172.9(3) . . . . ?
C22 C23 C24 C19 1.1(5) . . . . ?
C20 C19 C24 C23 -4.4(4) . . . . ?
C1 C19 C24 C23 176.8(3) . . . . ?
C21 C22 C25 C26 -167.3(3) . . . . ?
C23 C22 C25 C26 8.6(4) . . . . ?
C21 C22 C25 S2 2.8(4) . . . . ?
C23 C22 C25 S2 178.7(2) . . . . ?
C28 S2 C25 C26 1.1(2) . . . . ?
C28 S2 C25 C22 -170.7(2) . . . . ?
C22 C25 C26 C27 169.3(3) . . . . ?
S2 C25 C26 C27 -1.7(3) . . . . ?
C25 C26 C27 C28 1.6(4) . . . . ?
C26 C27 C28 S2 -0.7(4) . . . . ?
C25 S2 C28 C27 -0.2(3) . . . . ?
C19 C1 B1 C2 105.9(2) . . . . ?
B10 C1 B1 C2 -101.1(2) . . . . ?
B5 C1 B1 C2 -139.3(2) . . . . ?
B2 C1 B1 C2 -32.8(2) . . . . ?
C19 C1 B1 B5 -114.7(3) . . . . ?
B10 C1 B1 B5 38.3(2) . . . . ?
B2 C1 B1 B5 106.5(2) . . . . ?
C2 C1 B1 B5 139.3(2) . . . . ?
C19 C1 B1 B7 -153.5(2) . . . . ?
B10 C1 B1 B7 -0.5(3) . . . . ?
B5 C1 B1 B7 -38.7(2) . . . . ?
B2 C1 B1 B7 67.8(3) . . . . ?
C2 C1 B1 B7 100.6(2) . . . . ?
C19 C1 B1 B3 143.8(2) . . . . ?
B10 C1 B1 B3 -63.2(3) . . . . ?
B5 C1 B1 B3 -101.5(2) . . . . ?
B2 C1 B1 B3 5.0(3) . . . . ?
C2 C1 B1 B3 37.85(19) . . . . ?
C12 C2 B1 C1 -102.0(2) . . . . ?
B3 C2 B1 C1 136.1(2) . . . . ?
B4 C2 B1 C1 96.1(2) . . . . ?
B2 C2 B1 C1 30.86(19) . . . . ?
C12 C2 B1 B5 -138.2(2) . . . . ?
B3 C2 B1 B5 99.9(2) . . . . ?
B4 C2 B1 B5 59.9(3) . . . . ?
B2 C2 B1 B5 -5.4(3) . . . . ?
C1 C2 B1 B5 -36.24(19) . . . . ?
C12 C2 B1 B7 158.1(2) . . . . ?
B3 C2 B1 B7 36.2(2) . . . . ?
B4 C2 B1 B7 -3.8(3) . . . . ?
B2 C2 B1 B7 -69.1(2) . . . . ?
C1 C2 B1 B7 -99.9(2) . . . . ?
C12 C2 B1 B3 121.9(3) . . . . ?
B4 C2 B1 B3 -40.0(2) . . . . ?
B2 C2 B1 B3 -105.3(2) . . . . ?
C1 C2 B1 B3 -136.1(2) . . . . ?
C19 C1 B2 B6 152.2(2) . . . . ?
B10 C1 B2 B6 38.1(2) . . . . ?
B5 C1 B2 B6 -1.1(3) . . . . ?
B1 C1 B2 B6 -68.5(3) . . . . ?
C2 C1 B2 B6 -101.1(2) . . . . ?
C19 C1 B2 C2 -106.8(2) . . . . ?
B10 C1 B2 C2 139.1(2) . . . . ?
B5 C1 B2 C2 100.0(2) . . . . ?
B1 C1 B2 C2 32.6(2) . . . . ?
C19 C1 B2 B10 114.1(3) . . . . ?
B5 C1 B2 B10 -39.1(2) . . . . ?
B1 C1 B2 B10 -106.5(2) . . . . ?
C2 C1 B2 B10 -139.1(2) . . . . ?
C19 C1 B2 B4 -144.2(2) . . . . ?
B10 C1 B2 B4 101.7(2) . . . . ?
B5 C1 B2 B4 62.5(3) . . . . ?
B1 C1 B2 B4 -4.9(3) . . . . ?
C2 C1 B2 B4 -37.45(19) . . . . ?
C12 C2 B2 C1 100.9(2) . . . . ?
B3 C2 B2 C1 -97.1(2) . . . . ?
B4 C2 B2 C1 -137.1(2) . . . . ?
B1 C2 B2 C1 -31.09(19) . . . . ?
C12 C2 B2 B6 -159.0(2) . . . . ?
B3 C2 B2 B6 3.0(3) . . . . ?
B4 C2 B2 B6 -37.0(2) . . . . ?
B1 C2 B2 B6 69.0(2) . . . . ?
C1 C2 B2 B6 100.1(2) . . . . ?
C12 C2 B2 B10 137.1(2) . . . . ?
B3 C2 B2 B10 -60.9(3) . . . . ?
B4 C2 B2 B10 -100.9(2) . . . . ?
B1 C2 B2 B10 5.1(3) . . . . ?
C1 C2 B2 B10 36.18(19) . . . . ?
C12 C2 B2 B4 -122.0(3) . . . . ?
B3 C2 B2 B4 40.1(2) . . . . ?
B1 C2 B2 B4 106.0(2) . . . . ?
C1 C2 B2 B4 137.1(2) . . . . ?
C12 C2 B3 B4 119.8(3) . . . . ?
B1 C2 B3 B4 -137.4(2) . . . . ?
B2 C2 B3 B4 -39.8(2) . . . . ?
C1 C2 B3 B4 -99.9(2) . . . . ?
C12 C2 B3 B9 157.5(3) . . . . ?
B4 C2 B3 B9 37.7(2) . . . . ?
B1 C2 B3 B9 -99.7(2) . . . . ?
B2 C2 B3 B9 -2.1(3) . . . . ?
C1 C2 B3 B9 -62.2(3) . . . . ?
C12 C2 B3 B7 -139.3(3) . . . . ?
B4 C2 B3 B7 100.9(3) . . . . ?
B1 C2 B3 B7 -36.5(2) . . . . ?
B2 C2 B3 B7 61.1(3) . . . . ?
C1 C2 B3 B7 1.0(3) . . . . ?
C12 C2 B3 B1 -102.8(3) . . . . ?
B4 C2 B3 B1 137.4(2) . . . . ?
B2 C2 B3 B1 97.6(2) . . . . ?
C1 C2 B3 B1 37.5(2) . . . . ?
C1 B1 B3 C2 -40.6(2) . . . . ?
B5 B1 B3 C2 -102.4(2) . . . . ?
B7 B1 B3 C2 -139.0(2) . . . . ?
C1 B1 B3 B4 -3.2(3) . . . . ?
C2 B1 B3 B4 37.4(2) . . . . ?
B5 B1 B3 B4 -65.1(3) . . . . ?
B7 B1 B3 B4 -101.6(3) . . . . ?
C1 B1 B3 B9 60.1(3) . . . . ?
C2 B1 B3 B9 100.7(2) . . . . ?
B5 B1 B3 B9 -1.7(3) . . . . ?
B7 B1 B3 B9 -38.3(2) . . . . ?
C1 B1 B3 B7 98.4(2) . . . . ?
C2 B1 B3 B7 139.0(2) . . . . ?
B5 B1 B3 B7 36.6(2) . . . . ?
C12 C2 B4 B3 -118.8(3) . . . . ?
B1 C2 B4 B3 40.1(2) . . . . ?
B2 C2 B4 B3 137.1(2) . . . . ?
C1 C2 B4 B3 100.7(2) . . . . ?
C12 C2 B4 B9 -156.2(3) . . . . ?
B3 C2 B4 B9 -37.4(2) . . . . ?
B1 C2 B4 B9 2.7(3) . . . . ?
B2 C2 B4 B9 99.7(2) . . . . ?
C1 C2 B4 B9 63.4(3) . . . . ?
C12 C2 B4 B6 140.7(3) . . . . ?
B3 C2 B4 B6 -100.5(2) . . . . ?
B1 C2 B4 B6 -60.4(3) . . . . ?
B2 C2 B4 B6 36.6(2) . . . . ?
C1 C2 B4 B6 0.3(3) . . . . ?
C12 C2 B4 B2 104.1(3) . . . . ?
B3 C2 B4 B2 -137.1(2) . . . . ?
B1 C2 B4 B2 -97.1(2) . . . . ?
C1 C2 B4 B2 -36.36(19) . . . . ?
B9 B3 B4 C2 -137.8(2) . . . . ?
B7 B3 B4 C2 -100.6(2) . . . . ?
B1 B3 B4 C2 -37.78(19) . . . . ?
C2 B3 B4 B9 137.8(2) . . . . ?
B7 B3 B4 B9 37.2(2) . . . . ?
B1 B3 B4 B9 100.0(2) . . . . ?
C2 B3 B4 B6 100.3(2) . . . . ?
B9 B3 B4 B6 -37.5(2) . . . . ?
B7 B3 B4 B6 -0.4(3) . . . . ?
B1 B3 B4 B6 62.5(3) . . . . ?
C2 B3 B4 B2 38.13(19) . . . . ?
B9 B3 B4 B2 -99.7(2) . . . . ?
B7 B3 B4 B2 -62.5(3) . . . . ?
B1 B3 B4 B2 0.3(3) . . . . ?
C1 B2 B4 C2 40.0(2) . . . . ?
B6 B2 B4 C2 138.5(2) . . . . ?
B10 B2 B4 C2 101.8(2) . . . . ?
C1 B2 B4 B3 2.7(3) . . . . ?
B6 B2 B4 B3 101.2(2) . . . . ?
C2 B2 B4 B3 -37.29(19) . . . . ?
B10 B2 B4 B3 64.5(3) . . . . ?
C1 B2 B4 B9 -60.1(3) . . . . ?
B6 B2 B4 B9 38.4(2) . . . . ?
C2 B2 B4 B9 -100.1(2) . . . . ?
B10 B2 B4 B9 1.7(3) . . . . ?
C1 B2 B4 B6 -98.5(2) . . . . ?
C2 B2 B4 B6 -138.5(2) . . . . ?
B10 B2 B4 B6 -36.8(2) . . . . ?
C19 C1 B5 B1 107.5(3) . . . . ?
B10 C1 B5 B1 -140.2(2) . . . . ?
B2 C1 B5 B1 -101.1(2) . . . . ?
C2 C1 B5 B1 -36.5(2) . . . . ?
C19 C1 B5 B10 -112.2(3) . . . . ?
B2 C1 B5 B10 39.2(2) . . . . ?
B1 C1 B5 B10 140.2(2) . . . . ?
C2 C1 B5 B10 103.8(2) . . . . ?
C19 C1 B5 B7 146.3(2) . . . . ?
B10 C1 B5 B7 -101.4(2) . . . . ?
B2 C1 B5 B7 -62.2(3) . . . . ?
B1 C1 B5 B7 38.8(2) . . . . ?
C2 C1 B5 B7 2.4(3) . . . . ?
C19 C1 B5 B8 -150.8(2) . . . . ?
B10 C1 B5 B8 -38.6(2) . . . . ?
B2 C1 B5 B8 0.6(3) . . . . ?
B1 C1 B5 B8 101.7(2) . . . . ?
C2 C1 B5 B8 65.2(3) . . . . ?
C2 B1 B5 C1 38.4(2) . . . . ?
B7 B1 B5 C1 136.1(2) . . . . ?
B3 B1 B5 C1 99.7(2) . . . . ?
C1 B1 B5 B10 -34.7(2) . . . . ?
C2 B1 B5 B10 3.7(3) . . . . ?
B7 B1 B5 B10 101.4(2) . . . . ?
B3 B1 B5 B10 65.0(3) . . . . ?
C1 B1 B5 B7 -136.1(2) . . . . ?
C2 B1 B5 B7 -97.7(2) . . . . ?
B3 B1 B5 B7 -36.4(2) . . . . ?
C1 B1 B5 B8 -97.8(2) . . . . ?
C2 B1 B5 B8 -59.4(3) . . . . ?
B7 B1 B5 B8 38.3(2) . . . . ?
B3 B1 B5 B8 1.9(3) . . . . ?
C1 B2 B6 B10 -37.0(2) . . . . ?
C2 B2 B6 B10 -103.6(2) . . . . ?
B4 B2 B6 B10 -139.5(2) . . . . ?
C1 B2 B6 B8 1.1(3) . . . . ?
C2 B2 B6 B8 -65.5(3) . . . . ?
B10 B2 B6 B8 38.1(2) . . . . ?
B4 B2 B6 B8 -101.4(3) . . . . ?
C1 B2 B6 B9 63.9(3) . . . . ?
C2 B2 B6 B9 -2.7(3) . . . . ?
B10 B2 B6 B9 100.9(3) . . . . ?
B4 B2 B6 B9 -38.6(2) . . . . ?
C1 B2 B6 B4 102.5(2) . . . . ?
C2 B2 B6 B4 35.9(2) . . . . ?
B10 B2 B6 B4 139.5(2) . . . . ?
C2 B4 B6 B2 -37.2(2) . . . . ?
B3 B4 B6 B2 -99.0(2) . . . . ?
B9 B4 B6 B2 -136.5(2) . . . . ?
C2 B4 B6 B10 -0.5(3) . . . . ?
B3 B4 B6 B10 -62.3(3) . . . . ?
B9 B4 B6 B10 -99.8(3) . . . . ?
B2 B4 B6 B10 36.7(2) . . . . ?
C2 B4 B6 B8 63.0(3) . . . . ?
B3 B4 B6 B8 1.2(3) . . . . ?
B9 B4 B6 B8 -36.3(2) . . . . ?
B2 B4 B6 B8 100.2(2) . . . . ?
C2 B4 B6 B9 99.3(3) . . . . ?
B3 B4 B6 B9 37.5(2) . . . . ?
B2 B4 B6 B9 136.5(2) . . . . ?
C1 B1 B7 B9 -63.1(3) . . . . ?
C2 B1 B7 B9 3.3(3) . . . . ?
B5 B1 B7 B9 -101.0(3) . . . . ?
B3 B1 B7 B9 38.5(2) . . . . ?
C1 B1 B7 B5 37.9(2) . . . . ?
C2 B1 B7 B5 104.3(2) . . . . ?
B3 B1 B7 B5 139.5(2) . . . . ?
C1 B1 B7 B3 -101.6(2) . . . . ?
C2 B1 B7 B3 -35.2(2) . . . . ?
B5 B1 B7 B3 -139.5(2) . . . . ?
C1 B1 B7 B8 -0.3(3) . . . . ?
C2 B1 B7 B8 66.1(3) . . . . ?
B5 B1 B7 B8 -38.2(2) . . . . ?
B3 B1 B7 B8 101.3(3) . . . . ?
C1 B5 B7 B9 61.8(3) . . . . ?
B1 B5 B7 B9 100.3(3) . . . . ?
B10 B5 B7 B9 0.5(3) . . . . ?
B8 B5 B7 B9 -36.8(2) . . . . ?
C1 B5 B7 B1 -38.5(2) . . . . ?
B10 B5 B7 B1 -99.8(2) . . . . ?
B8 B5 B7 B1 -137.0(2) . . . . ?
C1 B5 B7 B3 -1.7(3) . . . . ?
B1 B5 B7 B3 36.7(2) . . . . ?
B10 B5 B7 B3 -63.0(3) . . . . ?
B8 B5 B7 B3 -100.3(3) . . . . ?
C1 B5 B7 B8 98.6(2) . . . . ?
B1 B5 B7 B8 137.0(2) . . . . ?
B10 B5 B7 B8 37.3(2) . . . . ?
C2 B3 B7 B9 -100.0(3) . . . . ?
B4 B3 B7 B9 -37.4(2) . . . . ?
B1 B3 B7 B9 -136.7(2) . . . . ?
C2 B3 B7 B1 36.7(2) . . . . ?
B4 B3 B7 B1 99.3(2) . . . . ?
B9 B3 B7 B1 136.7(2) . . . . ?
C2 B3 B7 B5 0.4(3) . . . . ?
B4 B3 B7 B5 63.0(3) . . . . ?
B9 B3 B7 B5 100.4(3) . . . . ?
B1 B3 B7 B5 -36.3(2) . . . . ?
C2 B3 B7 B8 -63.2(3) . . . . ?
B4 B3 B7 B8 -0.6(3) . . . . ?
B9 B3 B7 B8 36.7(2) . . . . ?
B1 B3 B7 B8 -100.0(3) . . . . ?
B2 B6 B8 B9 100.3(3) . . . . ?
B10 B6 B8 B9 138.6(2) . . . . ?
B4 B6 B8 B9 36.4(2) . . . . ?
B2 B6 B8 B10 -38.3(2) . . . . ?
B9 B6 B8 B10 -138.6(2) . . . . ?
B4 B6 B8 B10 -102.2(2) . . . . ?
B2 B6 B8 B5 -0.8(3) . . . . ?
B10 B6 B8 B5 37.5(2) . . . . ?
B9 B6 B8 B5 -101.1(3) . . . . ?
B4 B6 B8 B5 -64.7(3) . . . . ?
B2 B6 B8 B7 62.3(3) . . . . ?
B10 B6 B8 B7 100.6(2) . . . . ?
B9 B6 B8 B7 -38.0(2) . . . . ?
B4 B6 B8 B7 -1.6(3) . . . . ?
C1 B5 B8 B9 -63.6(3) . . . . ?
B1 B5 B8 B9 -1.4(3) . . . . ?
B10 B5 B8 B9 -101.4(3) . . . . ?
B7 B5 B8 B9 36.9(2) . . . . ?
C1 B5 B8 B10 37.8(2) . . . . ?
B1 B5 B8 B10 100.0(2) . . . . ?
B7 B5 B8 B10 138.3(2) . . . . ?
C1 B5 B8 B6 0.1(3) . . . . ?
B1 B5 B8 B6 62.3(3) . . . . ?
B10 B5 B8 B6 -37.7(2) . . . . ?
B7 B5 B8 B6 100.6(3) . . . . ?
C1 B5 B8 B7 -100.5(2) . . . . ?
B1 B5 B8 B7 -38.3(2) . . . . ?
B10 B5 B8 B7 -138.3(2) . . . . ?
B1 B7 B8 B9 -100.7(2) . . . . ?
B5 B7 B8 B9 -138.7(2) . . . . ?
B3 B7 B8 B9 -36.9(2) . . . . ?
B9 B7 B8 B10 101.6(2) . . . . ?
B1 B7 B8 B10 0.9(3) . . . . ?
B5 B7 B8 B10 -37.1(2) . . . . ?
B3 B7 B8 B10 64.8(3) . . . . ?
B9 B7 B8 B6 38.2(2) . . . . ?
B1 B7 B8 B6 -62.5(3) . . . . ?
B5 B7 B8 B6 -100.5(2) . . . . ?
B3 B7 B8 B6 1.4(3) . . . . ?
B9 B7 B8 B5 138.7(2) . . . . ?
B1 B7 B8 B5 38.0(2) . . . . ?
B3 B7 B8 B5 101.8(2) . . . . ?
B10 B8 B9 B7 -100.1(3) . . . . ?
B6 B8 B9 B7 -137.3(2) . . . . ?
B5 B8 B9 B7 -36.8(2) . . . . ?
B10 B8 B9 B3 -62.9(3) . . . . ?
B6 B8 B9 B3 -100.1(3) . . . . ?
B5 B8 B9 B3 0.4(3) . . . . ?
B7 B8 B9 B3 37.2(2) . . . . ?
B10 B8 B9 B4 0.5(3) . . . . ?
B6 B8 B9 B4 -36.6(2) . . . . ?
B5 B8 B9 B4 63.8(3) . . . . ?
B7 B8 B9 B4 100.6(3) . . . . ?
B10 B8 B9 B6 37.2(2) . . . . ?
B5 B8 B9 B6 100.4(2) . . . . ?
B7 B8 B9 B6 137.3(2) . . . . ?
B1 B7 B9 B8 99.9(3) . . . . ?
B5 B7 B9 B8 37.0(2) . . . . ?
B3 B7 B9 B8 138.7(2) . . . . ?
B1 B7 B9 B3 -38.8(2) . . . . ?
B5 B7 B9 B3 -101.8(2) . . . . ?
B8 B7 B9 B3 -138.7(2) . . . . ?
B1 B7 B9 B4 -1.8(3) . . . . ?
B5 B7 B9 B4 -64.7(3) . . . . ?
B3 B7 B9 B4 37.0(2) . . . . ?
B8 B7 B9 B4 -101.7(3) . . . . ?
B1 B7 B9 B6 61.7(3) . . . . ?
B5 B7 B9 B6 -1.2(3) . . . . ?
B3 B7 B9 B6 100.5(2) . . . . ?
B8 B7 B9 B6 -38.2(2) . . . . ?
C2 B3 B9 B8 63.9(3) . . . . ?
B4 B3 B9 B8 101.1(3) . . . . ?
B7 B3 B9 B8 -37.3(2) . . . . ?
B1 B3 B9 B8 0.8(3) . . . . ?
C2 B3 B9 B7 101.3(2) . . . . ?
B4 B3 B9 B7 138.5(2) . . . . ?
B1 B3 B9 B7 38.1(2) . . . . ?
C2 B3 B9 B4 -37.2(2) . . . . ?
B7 B3 B9 B4 -138.5(2) . . . . ?
B1 B3 B9 B4 -100.3(2) . . . . ?
C2 B3 B9 B6 0.3(3) . . . . ?
B4 B3 B9 B6 37.5(2) . . . . ?
B7 B3 B9 B6 -100.9(3) . . . . ?
B1 B3 B9 B6 -62.8(3) . . . . ?
C2 B4 B9 B8 -64.6(3) . . . . ?
B3 B4 B9 B8 -101.4(3) . . . . ?
B6 B4 B9 B8 36.6(2) . . . . ?
B2 B4 B9 B8 -1.3(3) . . . . ?
C2 B4 B9 B7 -0.5(3) . . . . ?
B3 B4 B9 B7 -37.3(2) . . . . ?
B6 B4 B9 B7 100.7(3) . . . . ?
B2 B4 B9 B7 62.8(3) . . . . ?
C2 B4 B9 B3 36.7(2) . . . . ?
B6 B4 B9 B3 138.0(2) . . . . ?
B2 B4 B9 B3 100.0(2) . . . . ?
C2 B4 B9 B6 -101.2(2) . . . . ?
B3 B4 B9 B6 -138.0(2) . . . . ?
B2 B4 B9 B6 -38.0(2) . . . . ?
B2 B6 B9 B8 -100.4(2) . . . . ?
B10 B6 B9 B8 -36.9(2) . . . . ?
B4 B6 B9 B8 -139.3(2) . . . . ?
B2 B6 B9 B7 -62.0(3) . . . . ?
B10 B6 B9 B7 1.5(3) . . . . ?
B8 B6 B9 B7 38.4(2) . . . . ?
B4 B6 B9 B7 -100.9(2) . . . . ?
B2 B6 B9 B3 1.5(3) . . . . ?
B10 B6 B9 B3 65.1(3) . . . . ?
B8 B6 B9 B3 101.9(3) . . . . ?
B4 B6 B9 B3 -37.3(2) . . . . ?
B2 B6 B9 B4 38.9(2) . . . . ?
B10 B6 B9 B4 102.4(2) . . . . ?
B8 B6 B9 B4 139.3(2) . . . . ?
C19 C1 B10 B5 114.0(3) . . . . ?
B2 C1 B10 B5 -139.4(2) . . . . ?
B1 C1 B10 B5 -38.0(2) . . . . ?
C2 C1 B10 B5 -102.2(2) . . . . ?
C19 C1 B10 B8 152.9(2) . . . . ?
B5 C1 B10 B8 39.0(2) . . . . ?
B2 C1 B10 B8 -100.4(2) . . . . ?
B1 C1 B10 B8 1.0(3) . . . . ?
C2 C1 B10 B8 -63.2(3) . . . . ?
C19 C1 B10 B2 -106.7(3) . . . . ?
B5 C1 B10 B2 139.4(2) . . . . ?
B1 C1 B10 B2 101.4(2) . . . . ?
C2 C1 B10 B2 37.2(2) . . . . ?
C19 C1 B10 B6 -144.2(2) . . . . ?
B5 C1 B10 B6 101.8(2) . . . . ?
B2 C1 B10 B6 -37.6(2) . . . . ?
B1 C1 B10 B6 63.8(3) . . . . ?
C2 C1 B10 B6 -0.4(3) . . . . ?
B1 B5 B10 C1 35.2(2) . . . . ?
B7 B5 B10 C1 98.6(2) . . . . ?
B8 B5 B10 C1 136.0(2) . . . . ?
C1 B5 B10 B8 -136.0(2) . . . . ?
B1 B5 B10 B8 -100.8(2) . . . . ?
B7 B5 B10 B8 -37.4(2) . . . . ?
C1 B5 B10 B2 -35.62(19) . . . . ?
B1 B5 B10 B2 -0.4(3) . . . . ?
B7 B5 B10 B2 63.0(3) . . . . ?
B8 B5 B10 B2 100.4(2) . . . . ?
C1 B5 B10 B6 -98.1(2) . . . . ?
B1 B5 B10 B6 -63.0(3) . . . . ?
B7 B5 B10 B6 0.5(3) . . . . ?
B8 B5 B10 B6 37.8(2) . . . . ?
B9 B8 B10 C1 62.2(3) . . . . ?
B6 B8 B10 C1 99.5(2) . . . . ?
B5 B8 B10 C1 -38.2(2) . . . . ?
B7 B8 B10 C1 -1.1(3) . . . . ?
B9 B8 B10 B5 100.5(3) . . . . ?
B6 B8 B10 B5 137.8(2) . . . . ?
B7 B8 B10 B5 37.1(2) . . . . ?
B9 B8 B10 B2 0.5(3) . . . . ?
B6 B8 B10 B2 37.8(2) . . . . ?
B5 B8 B10 B2 -100.0(2) . . . . ?
B7 B8 B10 B2 -62.9(3) . . . . ?
B9 B8 B10 B6 -37.3(2) . . . . ?
B5 B8 B10 B6 -137.8(2) . . . . ?
B7 B8 B10 B6 -100.7(3) . . . . ?
B6 B2 B10 C1 -137.1(2) . . . . ?
C2 B2 B10 C1 -38.5(2) . . . . ?
B4 B2 B10 C1 -100.3(2) . . . . ?
C1 B2 B10 B5 35.6(2) . . . . ?
B6 B2 B10 B5 -101.5(2) . . . . ?
C2 B2 B10 B5 -2.9(3) . . . . ?
B4 B2 B10 B5 -64.7(3) . . . . ?
C1 B2 B10 B8 99.0(2) . . . . ?
B6 B2 B10 B8 -38.1(2) . . . . ?
C2 B2 B10 B8 60.5(3) . . . . ?
B4 B2 B10 B8 -1.3(3) . . . . ?
C1 B2 B10 B6 137.1(2) . . . . ?
C2 B2 B10 B6 98.6(2) . . . . ?
B4 B2 B10 B6 36.8(2) . . . . ?
B2 B6 B10 C1 37.3(2) . . . . ?
B8 B6 B10 C1 -99.7(2) . . . . ?
B9 B6 B10 C1 -63.0(3) . . . . ?
B4 B6 B10 C1 0.6(3) . . . . ?
B2 B6 B10 B5 99.1(2) . . . . ?
B8 B6 B10 B5 -38.0(2) . . . . ?
B9 B6 B10 B5 -1.2(3) . . . . ?
B4 B6 B10 B5 62.3(3) . . . . ?
B2 B6 B10 B8 137.1(2) . . . . ?
B9 B6 B10 B8 36.7(2) . . . . ?
B4 B6 B10 B8 100.3(3) . . . . ?
B8 B6 B10 B2 -137.1(2) . . . . ?
B9 B6 B10 B2 -100.3(2) . . . . ?
B4 B6 B10 B2 -36.8(2) . . . . ?
